data_7051119
loop_
_publ_author_name
'Elena A. Vinogradova'
'Olga Yu. Vassilyeva'
'Volodymyr N. Kokozay'
'Philip J. Squattrito'
'Jan Reedijk'
'Gerard A. Van Albada'
'Wolfgang Linert'
'Satish K. Tiwary'
'Paul R. Raithby'

_publ_section_title
;
 Symmetric and asymmetric trinuclear cores in novel \m-alkoxo-bridged
 mixed-metal CuII2ZnII complexes: synthesis from zerovalent copper and
 zinc oxide, structure and magnetism
;
_journal_issue 7
_journal_name_full 'New J. Chem.'
_journal_page_first 949
_journal_page_last 953
_journal_paper_doi 10.1039/b101883n
_journal_volume 25
_journal_year 2001
_chemical_formula_moiety 'C12 H33 Cl3 Cu2 N4 O3 Zn '
_chemical_formula_sum 'C12 H33 Cl3 Cu2 N4 O3 Zn'
_chemical_formula_weight 580.25
_space_group_IT_number 14
_symmetry_cell_setting monoclinic
_symmetry_Int_Tables_number 14
_symmetry_space_group_name_Hall '-P 2ybc'
_symmetry_space_group_name_H-M 'P 1 21/c 1'
_audit_creation_date 'Fri Dec 10 16:40:02 1999'
_audit_creation_method 'from TEXRAY.INF file'
_audit_update_record 'modified by P. Squattrito 14 Dec. 1999'
_cell_angle_alpha 90
_cell_angle_beta 112.69(1)
_cell_angle_gamma 90
_cell_formula_units_Z 4
_cell_length_a 15.004(4)
_cell_length_b 10.412(4)
_cell_length_c 16.228(2)
_cell_measurement_reflns_used 20
_cell_measurement_temperature 296
_cell_measurement_theta_max 20.7
_cell_measurement_theta_min 16.6
_cell_volume 2339.0(11)
_computing_cell_refinement 'MSC/AFC Diffractometer Control'
_computing_data_collection
;
MSC/AFC Diffractometer Control (Molecular Structure Corporation, 1988)
;
_computing_data_reduction
;
TEXSAN (Molecular Structure Corporation, 1991)
;
_computing_molecular_graphics 'ORTEPII (Johnson, 1976)'
_computing_publication_material TEXSAN
_computing_structure_refinement TEXSAN
_computing_structure_solution 'MITHRIL (Gilmore, 1983)'
_diffrn_ambient_temperature 296
_diffrn_measurement_device 'Rigaku AFC6S'
_diffrn_measurement_method \w--2\q
_diffrn_orient_matrix_UB_11 -0.06346
_diffrn_orient_matrix_UB_12 0.04094
_diffrn_orient_matrix_UB_13 -0.00932
_diffrn_orient_matrix_UB_21 0.03438
_diffrn_orient_matrix_UB_22 0.07109
_diffrn_orient_matrix_UB_23 0.04153
_diffrn_orient_matrix_UB_31 0.00309
_diffrn_orient_matrix_UB_32 0.04995
_diffrn_orient_matrix_UB_33 -0.05147
_diffrn_radiation_detector 'scintillation counter'
_diffrn_radiation_monochromator graphite
_diffrn_radiation_source 'X-ray tube'
_diffrn_radiation_type 'Mo K\a'
_diffrn_radiation_wavelength 0.7107
_diffrn_reflns_av_R_equivalents 0.058
_diffrn_reflns_limit_h_max 17
_diffrn_reflns_limit_h_min 0
_diffrn_reflns_limit_k_max 12
_diffrn_reflns_limit_k_min 0
_diffrn_reflns_limit_l_max 17
_diffrn_reflns_limit_l_min -19
_diffrn_reflns_number 4560
_diffrn_reflns_theta_max 25.01
_diffrn_standards_decay_% -1.1
_diffrn_standards_interval_count 150
_diffrn_standards_number 3
_exptl_absorpt_coefficient_mu 3.22
_exptl_absorpt_correction_T_max 0.851
_exptl_absorpt_correction_T_min 0.458
_exptl_absorpt_correction_type psi-scan
_exptl_absorpt_process_details
;
(North et al., 1968)
;
_exptl_crystal_colour blue
_exptl_crystal_density_diffrn 1.65
_exptl_crystal_density_method 'not measured'
_exptl_crystal_description parallelepiped
_exptl_crystal_F_000 1184
_exptl_crystal_size_max 0.35
_exptl_crystal_size_mid 0.30
_exptl_crystal_size_min 0.05
_refine_diff_density_max 0.36
_refine_diff_density_min -0.48
_refine_ls_abs_structure_details 'not applicable'
_refine_ls_extinction_coef 0.00000
_refine_ls_extinction_method none
_refine_ls_goodness_of_fit_ref 1.68
_refine_ls_hydrogen_treatment noref
_refine_ls_matrix_type full
_refine_ls_number_constraints 0
_refine_ls_number_parameters 226
_refine_ls_number_reflns 2378
_refine_ls_number_restraints 0
_refine_ls_R_factor_gt 0.032
_refine_ls_shift/su_max 0.012
_refine_ls_structure_factor_coef F
_refine_ls_weighting_details
;
w = 4F~o~^2^/\s^2^(F~o~^2^)
;
_refine_ls_weighting_scheme sigma
_refine_ls_wR_factor_ref 0.031
_reflns_number_gt 2378
_reflns_number_total 4122
_reflns_threshold_expression I>3\s(I)
_cod_data_source_file b101883n.txt
_cod_data_source_block LV221
_cod_depositor_comments
;
The following automatic conversions were performed:

'_atom_site_thermal_displace_type' tag value 'Uij' was replaced with
'Uani' value 58 times.

Automatic conversion script
Id: cif_fix_values 1646 2011-03-28 12:23:43Z adriana 
;
_cod_original_cell_volume 2338(1)
_cod_original_sg_symbol_H-M 'P 21/c     '
_cod_original_formula_sum 'C12 H33 Cl3 Cu2 N4 O3 Zn '
_cod_database_code 7051119

loop_
_symmetry_equiv_pos_as_xyz
'   +x,   +y,   +z'
'   -x,1/2+y,1/2-z'
'   -x,   -y,   -z'
'   +x,1/2-y,1/2+z'

loop_
_atom_site_aniso_label
_atom_site_aniso_U_11
_atom_site_aniso_U_22
_atom_site_aniso_U_33
_atom_site_aniso_U_12
_atom_site_aniso_U_13
_atom_site_aniso_U_23
Zn2 0.0416(5) 0.0359(5) 0.0252(4) -0.0012(4) 0.0094(4) -0.0018(4)
Cu1 0.0331(5) 0.0419(5) 0.0224(4) -0.0058(4) 0.0103(3) -0.0029(4)
Cu3 0.0386(5) 0.0341(5) 0.0300(4) -0.0038(4) 0.0138(4) -0.0008(4)
Cl1 0.0354(10) 0.045(1) 0.0373(9) 0.0035(9) 0.0117(8) -0.0052(9)
Cl2 0.105(2) 0.054(1) 0.041(1) -0.013(1) 0.041(1) -0.0093(10)
Cl3 0.074(1) 0.064(1) 0.052(1) -0.014(1) 0.041(1) -0.003(1)
O1 0.027(2) 0.035(2) 0.031(2) 0.003(2) 0.009(2) -0.001(2)
O2 0.046(3) 0.071(4) 0.023(2) -0.025(3) 0.011(2) 0.000(2)
O3 0.060(3) 0.031(3) 0.023(2) -0.001(2) 0.015(2) -0.003(2)
N1 0.057(4) 0.040(4) 0.036(3) 0.010(3) 0.007(3) -0.001(3)
N2 0.036(4) 0.045(4) 0.033(3) -0.010(3) 0.011(3) -0.006(3)
N3 0.044(4) 0.033(4) 0.038(3) -0.006(3) 0.009(3) 0.000(3)
N4 0.043(3) 0.039(3) 0.022(3) 0.000(3) 0.010(3) -0.002(3)
C1 0.038(4) 0.045(5) 0.042(4) 0.002(4) 0.011(3) -0.013(4)
C2 0.055(5) 0.033(4) 0.046(4) 0.014(4) 0.016(4) -0.002(4)
C3 0.057(6) 0.093(7) 0.049(5) 0.021(5) -0.005(4) -0.019(5)
C4 0.17(1) 0.057(6) 0.066(6) 0.045(7) 0.053(7) 0.032(5)
C5 0.062(5) 0.078(6) 0.039(4) -0.030(5) 0.023(4) -0.005(4)
C6 0.060(5) 0.087(6) 0.044(5) -0.036(5) 0.013(4) 0.015(5)
C7 0.084(7) 0.071(6) 0.069(6) -0.029(5) 0.031(5) -0.017(5)
C8 0.046(5) 0.078(6) 0.070(6) -0.008(5) 0.024(4) 0.010(5)
C9 0.061(5) 0.042(5) 0.041(4) 0.008(4) 0.012(4) 0.000(4)
C10 0.049(5) 0.037(4) 0.047(5) 0.005(4) 0.014(4) -0.007(4)
C11 0.101(7) 0.044(5) 0.057(5) -0.002(5) 0.017(5) 0.012(4)
C12 0.060(6) 0.064(6) 0.094(7) -0.031(5) 0.036(5) -0.018(5)

loop_
_atom_site_label
_atom_site_fract_x
_atom_site_fract_y
_atom_site_fract_z
_atom_site_U_iso_or_equiv
_atom_site_thermal_displace_type
_atom_site_calc_flag
_atom_site_calc_attached_atom
Zn2 0.76435(6) -0.09530(7) 0.85605(5) 0.0353(2) Uani ? ?
Cu1 0.63830(6) -0.16033(8) 0.65270(5) 0.0326(2) Uani ? ?
Cu3 0.78120(6) 0.09078(8) 0.70615(5) 0.0341(2) Uani ? ?
Cl1 0.5871(1) 0.0834(2) 0.64044(10) 0.0399(5) Uani ? ?
Cl2 0.7478(2) -0.0810(2) 0.9899(1) 0.0624(7) Uani ? ?
Cl3 0.8228(1) 0.0965(2) 0.5855(1) 0.0585(6) Uani ? ?
O1 0.7727(3) -0.0974(4) 0.7077(2) 0.031(1) Uani ? ?
O2 0.6525(3) -0.1890(4) 0.7742(3) 0.048(1) Uani ? ?
O3 0.8033(3) 0.0747(4) 0.8323(2) 0.038(1) Uani ? ?
N1 0.8806(4) -0.2225(5) 0.8750(3) 0.048(2) Uani ? ?
N2 0.5136(4) -0.2647(5) 0.6220(3) 0.038(2) Uani ? ?
N3 0.7931(4) 0.2830(5) 0.7340(3) 0.040(2) Uani ? ?
N4 0.6406(3) -0.1492(5) 0.5308(3) 0.035(2) Uani ? ?
C1 0.8536(5) -0.1750(7) 0.7160(4) 0.043(2) Uani ? ?
C2 0.8715(5) -0.2761(6) 0.7875(4) 0.046(2) Uani ? ?
C3 0.9727(5) -0.1510(8) 0.9152(5) 0.074(3) Uani ? ?
C4 0.8810(7) -0.3298(8) 0.9350(5) 0.097(4) Uani ? ?
C5 0.5683(5) -0.2344(7) 0.7829(4) 0.058(3) Uani ? ?
C6 0.5203(5) -0.3252(8) 0.7063(5) 0.066(3) Uani ? ?
C7 0.5013(6) -0.3646(7) 0.5536(5) 0.074(3) Uani ? ?
C8 0.4267(5) -0.1816(8) 0.5870(5) 0.064(3) Uani ? ?
C9 0.8068(5) 0.1923(7) 0.8769(4) 0.050(2) Uani ? ?
C10 0.7609(5) 0.2947(6) 0.8086(4) 0.046(2) Uani ? ?
C11 0.7331(6) 0.3654(7) 0.6588(5) 0.071(3) Uani ? ?
C12 0.8953(6) 0.3205(7) 0.7619(5) 0.071(3) Uani ? ?
H1 0.9089 -0.1227 0.7312 0.0515 Uani ? ?
H2 0.8410 -0.2170 0.6609 0.0515 Uani ? ?
H3 0.8195 -0.3353 0.7687 0.0545 Uani ? ?
H4 0.9299 -0.3195 0.7955 0.0545 Uani ? ?
H5 1.0245 -0.2071 0.9196 0.0863 Uani ? ?
H6 0.9802 -0.1216 0.9723 0.0863 Uani ? ?
H7 0.9721 -0.0804 0.8778 0.0863 Uani ? ?
H8 0.8209 -0.3733 0.9114 0.1202 Uani ? ?
H9 0.9317 -0.3873 0.9396 0.1202 Uani ? ?
H10 0.8909 -0.2964 0.9924 0.1202 Uani ? ?
H11 0.5850 -0.2790 0.8385 0.0691 Uani ? ?
H12 0.5267 -0.1653 0.7811 0.0691 Uani ? ?
H13 0.5573 -0.4019 0.7157 0.0794 Uani ? ?
H14 0.4574 -0.3451 0.7034 0.0794 Uani ? ?
H15 0.5609 -0.4071 0.5657 0.0909 Uani ? ?
H16 0.4804 -0.3252 0.4962 0.0909 Uani ? ?
H17 0.4541 -0.4251 0.5541 0.0909 Uani ? ?
H18 0.4346 -0.1112 0.6263 0.0764 Uani ? ?
H19 0.4194 -0.1504 0.5296 0.0764 Uani ? ?
H20 0.3714 -0.2296 0.5823 0.0764 Uani ? ?
H21 0.7719 0.1838 0.9150 0.0603 Uani ? ?
H22 0.8717 0.2140 0.9118 0.0603 Uani ? ?
H23 0.7792 0.3768 0.8359 0.0557 Uani ? ?
H24 0.6927 0.2865 0.7866 0.0557 Uani ? ?
H25 0.7502 0.3509 0.6093 0.0843 Uani ? ?
H26 0.7444 0.4528 0.6768 0.0843 Uani ? ?
H27 0.6673 0.3451 0.6438 0.0843 Uani ? ?
H28 0.9157 0.3109 0.7144 0.0851 Uani ? ?
H29 0.9028 0.4075 0.7817 0.0851 Uani ? ?
H30 0.9338 0.2672 0.8110 0.0851 Uani ? ?
H31 0.6600 -0.2451 0.5053 0.0416 Uani ? ?
H32 0.6906 -0.0603 0.5334 0.0416 Uani ? ?
H33 0.5815 -0.1306 0.4779 0.0416 Uani ? ?

loop_
_atom_type_symbol
_atom_type_oxidation_number
_atom_type_number_in_cell
_atom_type_scat_dispersion_real
_atom_type_scat_dispersion_imag
_atom_type_scat_source
C 0 48 0.002 0.002 'International Tables'
H 0 132 0.000 0.000 'International Tables'
Cl 0 12 0.132 0.159 'International Tables'
Cu 0 8 0.263 1.266 'International Tables'
N 0 16 0.004 0.003 'International Tables'
O 0 12 0.008 0.006 'International Tables'
Zn 0 4 0.222 1.431 'International Tables'

loop_
_geom_angle_atom_site_label_1
_geom_angle_atom_site_label_2
_geom_angle_atom_site_label_3
_geom_angle
_geom_angle_site_symmetry_1
_geom_angle_site_symmetry_2
_geom_angle_site_symmetry_3
_geom_angle_publ_flag
Cl2 Zn2 O2 107.4(1) ? ? ? yes
Cl2 Zn2 O3 106.3(1) ? ? ? yes
Cl2 Zn2 N1 106.8(2) ? ? ? yes
O2 Zn2 O3 124.3(2) ? ? ? yes
O2 Zn2 N1 103.3(2) ? ? ? yes
O3 Zn2 N1 107.7(2) ? ? ? yes
O3 Zn2 O1 71.5(1) ? ? ? yes
O2 Zn2 O1 71.6(1) ? ? ? yes
N1 Zn2 O1 77.6(2) ? ? ? yes
Cl2 Zn2 O1 175.5(1) ? ? ? yes
O1 Cu1 O2 84.1(2) ? ? ? yes
O1 Cu1 N2 164.0(2) ? ? ? yes
O1 Cu1 N4 91.4(2) ? ? ? yes
O2 Cu1 N2 84.1(2) ? ? ? yes
O2 Cu1 N4 171.2(2) ? ? ? yes
N2 Cu1 N4 98.8(2) ? ? ? yes
O2 Cu1 Cl1 98.1(1) ? ? ? yes
O1 Cu1 Cl1 86.1(1) ? ? ? yes
N4 Cu1 Cl1 89.2(1) ? ? ? yes
N2 Cu1 Cl1 106.2(2) ? ? ? yes
Cl3 Cu3 O1 94.5(1) ? ? ? yes
Cl3 Cu3 O3 156.0(1) ? ? ? yes
Cl3 Cu3 N3 97.7(2) ? ? ? yes
O1 Cu3 O3 83.5(2) ? ? ? yes
O1 Cu3 N3 167.0(2) ? ? ? yes
O3 Cu3 N3 83.5(2) ? ? ? yes
O3 Cu3 Cl1 97.7(1) ? ? ? yes
O1 Cu3 Cl1 84.9(1) ? ? ? yes
N3 Cu3 Cl1 96.0(2) ? ? ? yes
Cl3 Cu3 Cl1 105.94(7) ? ? ? yes
Cu1 O1 Cu3 112.7(2) ? ? ? yes
Cu1 O1 C1 122.7(4) ? ? ? yes
Cu3 O1 C1 120.7(4) ? ? ? yes
Zn2 O2 Cu1 110.3(2) ? ? ? yes
Zn2 O2 C5 132.0(4) ? ? ? yes
Cu1 O2 C5 114.0(4) ? ? ? yes
Zn2 O3 Cu3 110.1(2) ? ? ? yes
Zn2 O3 C9 129.8(4) ? ? ? yes
Cu3 O3 C9 114.9(4) ? ? ? yes
Zn2 N1 C2 109.3(4) ? ? ? yes
Zn2 N1 C3 109.0(4) ? ? ? yes
Zn2 N1 C4 111.2(5) ? ? ? yes
C2 N1 C3 109.7(6) ? ? ? yes
C2 N1 C4 108.8(5) ? ? ? yes
C3 N1 C4 108.9(6) ? ? ? yes
Cu1 N2 C6 105.8(4) ? ? ? yes
Cu1 N2 C7 113.1(4) ? ? ? yes
Cu1 N2 C8 111.6(4) ? ? ? yes
C6 N2 C7 109.9(6) ? ? ? yes
C6 N2 C8 109.9(5) ? ? ? yes
C7 N2 C8 106.6(5) ? ? ? yes
Cu3 N3 C10 103.6(4) ? ? ? yes
Cu3 N3 C11 114.4(4) ? ? ? yes
Cu3 N3 C12 108.6(4) ? ? ? yes
C10 N3 C11 110.0(6) ? ? ? yes
C10 N3 C12 110.9(5) ? ? ? yes
C11 N3 C12 109.3(6) ? ? ? yes
O1 C1 C2 111.1(5) ? ? ? yes
N1 C2 C1 113.4(5) ? ? ? yes
O2 C5 C6 106.8(6) ? ? ? yes
N2 C6 C5 109.7(6) ? ? ? yes
O3 C9 C10 108.8(5) ? ? ? yes
N3 C10 C9 110.2(5) ? ? ? yes
Cu1 N4 H31 113.9974 ? ? ? no
Cu1 N4 H32 105.2801 ? ? ? no
Cu1 N4 H33 121.3278 ? ? ? no
H31 N4 H32 116.3579 ? ? ? no
H31 N4 H33 97 ? ? ? no
H32 N4 H33 103 ? ? ? no
O1 C1 H1 109 ? ? ? no
O1 C1 H2 109 ? ? ? no
C2 C1 H1 109 ? ? ? no
C2 C1 H2 108 ? ? ? no
H1 C1 H2 110 ? ? ? no
N1 C2 H3 108 ? ? ? no
N1 C2 H4 108 ? ? ? no
C1 C2 H3 109 ? ? ? no
C1 C2 H4 109 ? ? ? no
H3 C2 H4 110 ? ? ? no
N1 C3 H5 109 ? ? ? no
N1 C3 H6 110 ? ? ? no
N1 C3 H7 109 ? ? ? no
H5 C3 H6 110 ? ? ? no
H5 C3 H7 109 ? ? ? no
H6 C3 H7 110 ? ? ? no
N1 C4 H8 109 ? ? ? no
N1 C4 H9 109 ? ? ? no
N1 C4 H10 109 ? ? ? no
H8 C4 H9 110 ? ? ? no
H8 C4 H10 110 ? ? ? no
H9 C4 H10 110 ? ? ? no
O2 C5 H11 110 ? ? ? no
O2 C5 H12 110 ? ? ? no
C6 C5 H11 110 ? ? ? no
C6 C5 H12 111 ? ? ? no
H11 C5 H12 109 ? ? ? no
N2 C6 H13 110 ? ? ? no
N2 C6 H14 110 ? ? ? no
C5 C6 H13 109 ? ? ? no
C5 C6 H14 109 ? ? ? no
H13 C6 H14 109 ? ? ? no
N2 C7 H15 110 ? ? ? no
N2 C7 H16 109 ? ? ? no
N2 C7 H17 110 ? ? ? no
H15 C7 H16 109 ? ? ? no
H15 C7 H17 110 ? ? ? no
H16 C7 H17 109 ? ? ? no
N2 C8 H18 109 ? ? ? no
N2 C8 H19 109 ? ? ? no
N2 C8 H20 110 ? ? ? no
H18 C8 H19 109 ? ? ? no
H18 C8 H20 110 ? ? ? no
H19 C8 H20 110 ? ? ? no
O3 C9 H21 109 ? ? ? no
O3 C9 H22 110 ? ? ? no
C10 C9 H21 109 ? ? ? no
C10 C9 H22 110 ? ? ? no
H21 C9 H22 109 ? ? ? no
N3 C10 H23 109 ? ? ? no
N3 C10 H24 109 ? ? ? no
C9 C10 H23 109 ? ? ? no
C9 C10 H24 110 ? ? ? no
H23 C10 H24 109 ? ? ? no
N3 C11 H25 109 ? ? ? no
N3 C11 H26 109 ? ? ? no
N3 C11 H27 109 ? ? ? no
H25 C11 H26 110 ? ? ? no
H25 C11 H27 110 ? ? ? no
H26 C11 H27 110 ? ? ? no
N3 C12 H28 110 ? ? ? no
N3 C12 H29 109 ? ? ? no
N3 C12 H30 109 ? ? ? no
H28 C12 H29 110 ? ? ? no
H28 C12 H30 110 ? ? ? no
H29 C12 H30 108 ? ? ? no

loop_
_geom_bond_atom_site_label_1
_geom_bond_atom_site_label_2
_geom_bond_distance
_geom_bond_site_symmetry_1
_geom_bond_site_symmetry_2
_geom_bond_publ_flag
Zn2 Cl2 2.283(2) ? ? yes
Zn2 O2 1.952(4) ? ? yes
Zn2 O3 1.948(4) ? ? yes
Zn2 N1 2.116(5) ? ? yes
Zn2 O1 2.459(4) ? ? yes
Cu1 O1 1.975(4) ? ? yes
Cu1 O2 1.923(4) ? ? yes
Cu1 N2 2.052(5) ? ? yes
Cu1 N4 1.995(4) ? ? yes
Cu1 Cl1 2.636(2) ? ? yes
Cu3 Cl3 2.274(2) ? ? yes
Cu3 O1 1.965(4) ? ? yes
Cu3 O3 1.950(4) ? ? yes
Cu3 N3 2.044(5) ? ? yes
Cu3 Cl1 2.688(2) ? ? yes
O1 C1 1.421(7) ? ? yes
O2 C5 1.406(7) ? ? yes
O3 C9 1.413(7) ? ? yes
N1 C2 1.482(7) ? ? yes
N1 C3 1.481(9) ? ? yes
N1 C4 1.481(9) ? ? yes
N2 C6 1.474(7) ? ? yes
N2 C7 1.480(8) ? ? yes
N2 C8 1.483(8) ? ? yes
N3 C10 1.472(8) ? ? yes
N3 C11 1.479(8) ? ? yes
N3 C12 1.474(8) ? ? yes
C1 C2 1.512(9) ? ? yes
C5 C6 1.506(9) ? ? yes
C9 C10 1.500(8) ? ? yes
N4 H31 1.16 ? ? no
N4 H32 1.18 ? ? no
N4 H33 0.99 ? ? no
C1 H1 0.94 ? ? no
C1 H2 0.95 ? ? no
C2 H3 0.95 ? ? no
C2 H4 0.95 ? ? no
C3 H5 0.95 ? ? no
C3 H6 0.94 ? ? no
C3 H7 0.95 ? ? no
C4 H8 0.95 ? ? no
C4 H9 0.95 ? ? no
C4 H10 0.95 ? ? no
C5 H11 0.96 ? ? no
C5 H12 0.95 ? ? no
C6 H13 0.95 ? ? no
C6 H14 0.95 ? ? no
C7 H15 0.95 ? ? no
C7 H16 0.95 ? ? no
C7 H17 0.95 ? ? no
C8 H18 0.95 ? ? no
C8 H19 0.95 ? ? no
C8 H20 0.95 ? ? no
C9 H21 0.96 ? ? no
C9 H22 0.95 ? ? no
C10 H23 0.95 ? ? no
C10 H24 0.95 ? ? no
C11 H25 0.95 ? ? no
C11 H26 0.95 ? ? no
C11 H27 0.95 ? ? no
C12 H28 0.94 ? ? no
C12 H29 0.95 ? ? no
C12 H30 0.96 ? ? no

loop_
_geom_torsion_atom_site_label_1
_geom_torsion_atom_site_label_2
_geom_torsion_atom_site_label_3
_geom_torsion_atom_site_label_4
_geom_torsion_site_symmetry_1
_geom_torsion_site_symmetry_2
_geom_torsion_site_symmetry_3
_geom_torsion_site_symmetry_4
_geom_torsion
_geom_torsion_publ_flag
Zn2 O2 Cu1 O1 . . . . 16.0(2) no
Zn2 O2 Cu1 N2 . . . . -174.9(3) no
Zn2 O2 Cu1 N4 . . . . 76(1) no
Zn2 O2 C5 C6 . . . . -167.0(4) no
Zn2 O3 Cu3 Cl3 . . . . -102.7(3) no
Zn2 O3 Cu3 O1 . . . . -16.3(2) no
Zn2 O3 Cu3 N3 . . . . 162.8(2) no
Zn2 O3 C9 C10 . . . . -133.3(5) no
Zn2 N1 C2 C1 . . . . 48.9(7) no
Cu1 O1 Cu3 Cl3 . . . . -100.1(2) no
Cu1 O1 Cu3 O3 . . . . 103.9(2) no
Cu1 O1 Cu3 N3 . . . . 100.0(8) no
Cu1 O1 C1 C2 . . . . -72.9(6) no
Cu1 O2 Zn2 Cl2 . . . . 162.0(2) no
Cu1 O2 Zn2 O3 . . . . 37.3(3) no
Cu1 O2 Zn2 N1 . . . . -85.3(3) no
Cu1 O2 C5 C6 . . . . 37.3(7) no
Cu1 N2 C6 C5 . . . . 36.8(7) no
Cu3 O1 Cu1 O2 . . . . -104.2(2) no
Cu3 O1 Cu1 N2 . . . . -146.9(6) no
Cu3 O1 Cu1 N4 . . . . 83.4(2) no
Cu3 O1 C1 C2 . . . . 131.1(4) no
Cu3 O3 Zn2 Cl2 . . . . -162.4(2) no
Cu3 O3 Zn2 O2 . . . . -37.1(3) no
Cu3 O3 Zn2 N1 . . . . 83.5(2) no
Cu3 O3 C9 C10 . . . . 18.3(7) no
Cu3 N3 C10 C9 . . . . 45.6(6) no
Cl2 Zn2 O2 C5 . . . . 5.7(6) no
Cl2 Zn2 O3 C9 . . . . -9.8(5) no
Cl2 Zn2 N1 C2 . . . . 157.8(4) no
Cl2 Zn2 N1 C3 . . . . -82.3(4) no
Cl2 Zn2 N1 C4 . . . . 37.7(5) no
Cl3 Cu3 O1 C1 . . . . 58.2(4) no
Cl3 Cu3 O3 C9 . . . . 100.3(5) no
Cl3 Cu3 N3 C10 . . . . 176.1(4) no
Cl3 Cu3 N3 C11 . . . . 56.5(5) no
Cl3 Cu3 N3 C12 . . . . -65.8(4) no
O1 Cu1 O2 C5 . . . . 176.9(5) no
O1 Cu1 N2 C6 . . . . 29.2(9) no
O1 Cu1 N2 C7 . . . . -91.1(8) no
O1 Cu1 N2 C8 . . . . 148.7(6) no
O1 Cu3 O3 C9 . . . . -173.4(4) no
O1 Cu3 N3 C10 . . . . -24(1) no
O1 Cu3 N3 C11 . . . . -143.7(8) no
O1 Cu3 N3 C12 . . . . 93.9(9) no
O1 C1 C2 N1 . . . . -53.8(7) no
O2 Zn2 O3 C9 . . . . 115.5(5) no
O2 Zn2 N1 C2 . . . . 44.6(5) no
O2 Zn2 N1 C3 . . . . 164.5(4) no
O2 Zn2 N1 C4 . . . . -75.4(5) no
O2 Cu1 O1 C1 . . . . 98.0(4) no
O2 Cu1 N2 C6 . . . . -13.5(5) no
O2 Cu1 N2 C7 . . . . -133.8(5) no
O2 Cu1 N2 C8 . . . . 106.0(4) no
O2 C5 C6 N2 . . . . -48.9(8) no
O3 Zn2 O2 C5 . . . . -119.0(6) no
O3 Zn2 N1 C2 . . . . -88.5(4) no
O3 Zn2 N1 C3 . . . . 31.5(5) no
O3 Zn2 N1 C4 . . . . 151.5(5) no
O3 Cu3 O1 C1 . . . . -97.8(4) no
O3 Cu3 N3 C10 . . . . -28.0(4) no
O3 Cu3 N3 C11 . . . . -147.6(5) no
O3 Cu3 N3 C12 . . . . 90.0(5) no
O3 C9 C10 N3 . . . . -43.4(7) no
N1 Zn2 O2 C5 . . . . 118.4(6) no
N1 Zn2 O3 C9 . . . . -123.9(5) no
N2 Cu1 O1 C1 . . . . 55.3(9) no
N2 Cu1 O2 C5 . . . . -13.9(5) no
N3 Cu3 O1 C1 . . . . -101.7(9) no
N3 Cu3 O3 C9 . . . . 5.7(4) no
N4 Cu1 O1 C1 . . . . -74.4(4) no
N4 Cu1 O2 C5 . . . . -124(1) no
N4 Cu1 N2 C6 . . . . 158.1(5) no
N4 Cu1 N2 C7 . . . . 37.8(5) no
N4 Cu1 N2 C8 . . . . -82.4(4) no
C1 C2 N1 C3 . . . . -70.7(7) no
C1 C2 N1 C4 . . . . 170.4(6) no
C5 C6 N2 C7 . . . . 159.2(6) no
C5 C6 N2 C8 . . . . -83.8(7) no
C9 C10 N3 C11 . . . . 168.3(5) no
C9 C10 N3 C12 . . . . -70.7(7) no
